data_1507082
loop_
_publ_author_name
'Cheng, Xu'
'Hou, Guo-Hua'
'Xie, Jian-Hua'
'Zhou, Qi-Lin'

_publ_section_title
;
 Synthesis and optical resolution of 9,9'-spirobifluorene-1,1'-diol.
;
_journal_issue 14
_journal_name_full 'Organic letters'
_journal_page_first 2381
_journal_page_last 2383
_journal_paper_doi 10.1021/ol0492546
_journal_volume 6
_journal_year 2004
_chemical_formula_sum 'C57 H74 N2 O7'
_chemical_formula_weight 899.18
_chemical_name_systematic
; 
 ? 
;
_space_group_IT_number 4
_symmetry_cell_setting monoclinic
_symmetry_space_group_name_Hall 'P 2yb'
_symmetry_space_group_name_H-M 'P 1 21 1'
_atom_sites_solution_hydrogens geom
_atom_sites_solution_primary direct
_atom_sites_solution_secondary difmap
_audit_creation_method SHELXL-97
_cell_angle_alpha 90.00
_cell_angle_beta 113.919(7)
_cell_angle_gamma 90.00
_cell_formula_units_Z 2
_cell_length_a 9.718(3)
_cell_length_b 25.585(8)
_cell_length_c 11.268(4)
_cell_measurement_reflns_used 667
_cell_measurement_temperature 293(2)
_cell_measurement_theta_max 20.36
_cell_measurement_theta_min 2.34
_cell_volume 2561.0(15)
_computing_cell_refinement 'Bruker SMART'
_computing_data_collection 'Bruker SMART'
_computing_data_reduction 'Bruker SAINT'
_computing_molecular_graphics 'Bruker SHELXTL'
_computing_publication_material 'Bruker SHELXTL'
_computing_structure_refinement 'SHELXL-97 (Sheldrick, 1997)'
_computing_structure_solution 'SHELXS-97 (Sheldrick, 1990)'
_diffrn_ambient_temperature 293(2)
_diffrn_measured_fraction_theta_full 0.998
_diffrn_measured_fraction_theta_max 0.998
_diffrn_measurement_device_type 'CCD area detector'
_diffrn_measurement_method 'phi and omega scans'
_diffrn_radiation_monochromator graphite
_diffrn_radiation_source 'fine-focus sealed tube'
_diffrn_radiation_type MoK\a
_diffrn_radiation_wavelength 0.71073
_diffrn_reflns_av_R_equivalents 0.0754
_diffrn_reflns_av_sigmaI/netI 0.1889
_diffrn_reflns_limit_h_max 11
_diffrn_reflns_limit_h_min -11
_diffrn_reflns_limit_k_max 30
_diffrn_reflns_limit_k_min -30
_diffrn_reflns_limit_l_max 7
_diffrn_reflns_limit_l_min -13
_diffrn_reflns_number 13219
_diffrn_reflns_theta_full 25.00
_diffrn_reflns_theta_max 25.00
_diffrn_reflns_theta_min 2.29
_exptl_absorpt_coefficient_mu 0.076
_exptl_absorpt_correction_T_max 0.9865
_exptl_absorpt_correction_T_min 0.9836
_exptl_absorpt_correction_type multi-scan
_exptl_absorpt_process_details SADABS
_exptl_crystal_density_diffrn 1.166
_exptl_crystal_density_meas 0
_exptl_crystal_density_method 'not measured'
_exptl_crystal_F_000 972
_exptl_crystal_size_max 0.22
_exptl_crystal_size_mid 0.20
_exptl_crystal_size_min 0.18
_refine_diff_density_max 0.154
_refine_diff_density_min -0.148
_refine_diff_density_rms 0.034
_refine_ls_abs_structure_details 'Flack H D (1983), Acta Cryst. A39, 876-881'
_refine_ls_abs_structure_Flack 2.6(14)
_refine_ls_extinction_method none
_refine_ls_goodness_of_fit_ref 0.951
_refine_ls_hydrogen_treatment mixed
_refine_ls_matrix_type full
_refine_ls_number_parameters 601
_refine_ls_number_reflns 8644
_refine_ls_number_restraints 1
_refine_ls_restrained_S_all 0.951
_refine_ls_R_factor_all 0.2024
_refine_ls_R_factor_gt 0.0687
_refine_ls_shift/su_max 0.001
_refine_ls_shift/su_mean 0.000
_refine_ls_structure_factor_coef Fsqd
_refine_ls_weighting_details 'calc w=1/[\s^2^(Fo^2^)+(0.0101P)^2^+0.0000P] where P=(Fo^2^+2Fc^2^)/3'
_refine_ls_weighting_scheme calc
_refine_ls_wR_factor_gt 0.0785
_refine_ls_wR_factor_ref 0.1083
_reflns_number_gt 3629
_reflns_number_total 8644
_reflns_threshold_expression >2sigma(I)
_cod_data_source_file ol0492546si20040423_045111.cif
_cod_data_source_block 020914a
_cod_depositor_comments
;
The following automatic conversions were performed:

'_symmetry_cell_setting' value 'Monoclinic' changed to 'monoclinic'
according to /home/saulius/struct/CIF-dictionaries/cif_core.dic
dictionary named 'cif_core.dic' version 2.4.1 from
2010-06-29.

'_exptl_absorpt_correction_type' value 'MULTI-SCAN'
changed to 'multi-scan' according to
/home/saulius/struct/CIF-dictionaries/cif_core.dic dictionary named
'cif_core.dic' version 2.4.1 from 2010-06-29.

Automatic conversion script
Id: cif_fix_values 1715 2011-07-08 13:25:40Z adriana 
;
_cod_original_cell_volume 2561.0(14)
_cod_original_sg_symbol_H-M P2(1)
_cod_database_code 1507082

loop_
_symmetry_equiv_pos_as_xyz
'x, y, z'
'-x, y+1/2, -z'

loop_
_atom_site_label
_atom_site_type_symbol
_atom_site_fract_x
_atom_site_fract_y
_atom_site_fract_z
_atom_site_U_iso_or_equiv
_atom_site_adp_type
_atom_site_occupancy
_atom_site_symmetry_multiplicity
_atom_site_calc_flag
_atom_site_refinement_flags
O1 O 0.0629(4) 0.81277(17) 0.4612(3) 0.0607(11) Uani 1 1 d .
H1 H -0.0242 0.8146 0.4072 0.091 Uiso 1 1 calc R
O2 O 0.4426(5) 0.71135(14) 0.5312(4) 0.0613(11) Uani 1 1 d .
H2 H 0.4836 0.6832 0.5326 0.092 Uiso 1 1 calc R
O3 O 0.6017(4) 0.62505(14) 0.5596(3) 0.0607(12) Uani 1 1 d .
O4 O 0.5630(4) 0.55278(16) 0.2863(4) 0.0715(14) Uani 1 1 d .
O5 O 0.5787(5) 0.67252(16) 0.2070(4) 0.0787(13) Uani 1 1 d .
O6 O 0.7845(4) 0.68806(16) 0.4585(4) 0.0724(13) Uani 1 1 d .
N1 N 0.3395(5) 0.59403(17) 0.2151(4) 0.0468(12) Uani 1 1 d .
N2 N 0.7911(5) 0.56774(17) 0.5953(4) 0.0429(12) Uani 1 1 d .
C1 C 0.3959(6) 0.8137(2) 0.6273(5) 0.0401(14) Uani 1 1 d .
C2 C 0.5586(6) 0.8193(2) 0.6456(5) 0.0449(15) Uani 1 1 d .
C3 C 0.6854(7) 0.8080(2) 0.7531(5) 0.0537(17) Uani 1 1 d .
H3 H 0.6790 0.7971 0.8293 0.064 Uiso 1 1 calc R
C4 C 0.8239(7) 0.8131(2) 0.7464(7) 0.0698(19) Uani 1 1 d .
H4 H 0.9111 0.8047 0.8184 0.084 Uiso 1 1 calc R
C5 C 0.8345(7) 0.8304(2) 0.6353(8) 0.070(2) Uani 1 1 d .
H5 H 0.9287 0.8337 0.6332 0.084 Uiso 1 1 calc R
C6 C 0.7064(7) 0.8429(2) 0.5256(6) 0.0607(17) Uani 1 1 d .
H6 H 0.7132 0.8553 0.4507 0.073 Uiso 1 1 calc R
C7 C 0.5669(7) 0.8362(2) 0.5321(6) 0.0484(15) Uani 1 1 d .
C8 C 0.4137(6) 0.8425(2) 0.4328(6) 0.0459(15) Uani 1 1 d .
C9 C 0.3640(8) 0.8580(2) 0.3032(6) 0.0668(19) Uani 1 1 d .
H9 H 0.4317 0.8676 0.2680 0.080 Uiso 1 1 calc R
C10 C 0.2112(8) 0.8585(2) 0.2295(6) 0.074(2) Uani 1 1 d .
H10 H 0.1760 0.8688 0.1431 0.089 Uiso 1 1 calc R
C11 C 0.1084(7) 0.8441(2) 0.2797(6) 0.0646(19) Uani 1 1 d .
H11 H 0.0058 0.8449 0.2275 0.078 Uiso 1 1 calc R
C12 C 0.1583(7) 0.8286(2) 0.4067(6) 0.0467(15) Uani 1 1 d .
C13 C 0.3123(6) 0.82762(19) 0.4836(5) 0.0406(14) Uani 1 1 d .
C14 C 0.3533(5) 0.8490(2) 0.7167(5) 0.0387(14) Uani 1 1 d .
C15 C 0.3627(6) 0.9027(2) 0.7291(5) 0.0531(16) Uani 1 1 d .
H15 H 0.3997 0.9223 0.6789 0.064 Uiso 1 1 calc R
C16 C 0.3173(7) 0.9271(2) 0.8154(6) 0.0623(19) Uani 1 1 d .
H16 H 0.3215 0.9633 0.8230 0.075 Uiso 1 1 calc R
C17 C 0.2651(6) 0.8971(3) 0.8913(6) 0.0636(18) Uani 1 1 d .
H17 H 0.2346 0.9138 0.9500 0.076 Uiso 1 1 calc R
C18 C 0.2574(6) 0.8440(3) 0.8821(5) 0.0558(17) Uani 1 1 d .
H18 H 0.2226 0.8246 0.9341 0.067 Uiso 1 1 calc R
C19 C 0.3023(5) 0.8193(2) 0.7938(5) 0.0434(15) Uani 1 1 d .
C20 C 0.3102(6) 0.7639(2) 0.7648(5) 0.0426(14) Uani 1 1 d .
C21 C 0.2867(6) 0.7196(2) 0.8238(5) 0.0599(17) Uani 1 1 d .
H21 H 0.2526 0.7220 0.8897 0.072 Uiso 1 1 calc R
C22 C 0.3154(6) 0.6710(2) 0.7826(6) 0.0606(18) Uani 1 1 d .
H22 H 0.3006 0.6407 0.8216 0.073 Uiso 1 1 calc R
C23 C 0.3657(6) 0.6674(2) 0.6839(5) 0.0543(16) Uani 1 1 d .
H23 H 0.3829 0.6348 0.6559 0.065 Uiso 1 1 calc R
C24 C 0.3903(6) 0.7123(2) 0.6274(5) 0.0475(15) Uani 1 1 d .
C25 C 0.3620(6) 0.7599(2) 0.6670(5) 0.0401(14) Uani 1 1 d .
C26 C 0.2489(6) 0.6428(2) 0.2003(6) 0.0536(16) Uani 1 1 d .
H26 H 0.3209 0.6712 0.2387 0.064 Uiso 1 1 calc R
C27 C 0.1614(7) 0.6567(2) 0.0608(6) 0.0684(19) Uani 1 1 d .
H27A H 0.0878 0.6296 0.0191 0.082 Uiso 1 1 calc R
H27B H 0.2291 0.6586 0.0171 0.082 Uiso 1 1 calc R
C28 C 0.0809(7) 0.7091(3) 0.0476(7) 0.087(2) Uani 1 1 d .
H28A H 0.1547 0.7367 0.0826 0.104 Uiso 1 1 calc R
H28B H 0.0217 0.7165 -0.0434 0.104 Uiso 1 1 calc R
C29 C -0.0208(8) 0.7076(3) 0.1197(8) 0.096(2) Uani 1 1 d .
H29A H -0.1010 0.6825 0.0783 0.115 Uiso 1 1 calc R
H29B H -0.0663 0.7417 0.1150 0.115 Uiso 1 1 calc R
C30 C 0.0649(8) 0.6925(3) 0.2609(8) 0.098(2) Uani 1 1 d .
H30A H -0.0049 0.6895 0.3023 0.118 Uiso 1 1 calc R
H30B H 0.1368 0.7198 0.3052 0.118 Uiso 1 1 calc R
C31 C 0.1481(7) 0.6408(2) 0.2736(5) 0.0709(19) Uani 1 1 d .
H31A H 0.2085 0.6336 0.3645 0.085 Uiso 1 1 calc R
H31B H 0.0757 0.6127 0.2394 0.085 Uiso 1 1 calc R
C32 C 0.2542(6) 0.5461(2) 0.1635(5) 0.0490(15) Uani 1 1 d .
H32 H 0.1479 0.5562 0.1248 0.059 Uiso 1 1 calc R
C33 C 0.2869(6) 0.5210(2) 0.0544(5) 0.0574(17) Uani 1 1 d .
H33A H 0.2732 0.5468 -0.0126 0.069 Uiso 1 1 calc R
H33B H 0.3908 0.5094 0.0884 0.069 Uiso 1 1 calc R
C34 C 0.1836(7) 0.4750(2) -0.0040(5) 0.0704(19) Uani 1 1 d .
H34A H 0.2103 0.4585 -0.0694 0.085 Uiso 1 1 calc R
H34B H 0.0805 0.4872 -0.0461 0.085 Uiso 1 1 calc R
C35 C 0.1952(8) 0.4352(2) 0.0993(7) 0.084(2) Uani 1 1 d .
H35A H 0.1240 0.4071 0.0601 0.101 Uiso 1 1 calc R
H35B H 0.2956 0.4202 0.1347 0.101 Uiso 1 1 calc R
C36 C 0.1635(8) 0.4594(2) 0.2078(6) 0.085(2) Uani 1 1 d .
H36A H 0.1763 0.4333 0.2739 0.102 Uiso 1 1 calc R
H36B H 0.0600 0.4715 0.1741 0.102 Uiso 1 1 calc R
C37 C 0.2698(7) 0.5054(2) 0.2684(5) 0.075(2) Uani 1 1 d .
H37A H 0.3729 0.4930 0.3079 0.090 Uiso 1 1 calc R
H37B H 0.2455 0.5214 0.3355 0.090 Uiso 1 1 calc R
C38 C 0.4910(7) 0.5929(3) 0.2707(5) 0.0475(15) Uani 1 1 d .
C39 C 0.5739(6) 0.6451(2) 0.3122(5) 0.0549(17) Uani 1 1 d .
H39 H 0.5170 0.6664 0.3489 0.066 Uiso 1 1 calc R
C40 C 0.6255(8) 0.6442(3) 0.1246(7) 0.101(3) Uani 1 1 d .
H40A H 0.5595 0.6150 0.0897 0.152 Uiso 1 1 calc R
H40B H 0.7263 0.6319 0.1723 0.152 Uiso 1 1 calc R
H40C H 0.6230 0.6663 0.0549 0.152 Uiso 1 1 calc R
C41 C 0.7297(6) 0.6362(2) 0.4195(5) 0.0506(16) Uani 1 1 d .
H41 H 0.7952 0.6162 0.3892 0.061 Uiso 1 1 calc R
C42 C 0.9251(8) 0.6921(2) 0.5603(6) 0.104(3) Uani 1 1 d .
H42A H 0.9953 0.6702 0.5434 0.156 Uiso 1 1 calc R
H42B H 0.9188 0.6813 0.6395 0.156 Uiso 1 1 calc R
H42C H 0.9587 0.7278 0.5684 0.156 Uiso 1 1 calc R
C43 C 0.7041(7) 0.6078(2) 0.5310(5) 0.0471(16) Uani 1 1 d .
C44 C 0.7630(6) 0.5442(2) 0.7045(5) 0.0507(16) Uani 1 1 d .
H44 H 0.8385 0.5167 0.7409 0.061 Uiso 1 1 calc R
C45 C 0.6111(6) 0.5180(2) 0.6646(5) 0.0583(17) Uani 1 1 d .
H45A H 0.5992 0.4917 0.5993 0.070 Uiso 1 1 calc R
H45B H 0.5318 0.5437 0.6270 0.070 Uiso 1 1 calc R
C46 C 0.5982(7) 0.4928(2) 0.7816(6) 0.074(2) Uani 1 1 d .
H46A H 0.4992 0.4771 0.7553 0.088 Uiso 1 1 calc R
H46B H 0.6725 0.4651 0.8145 0.088 Uiso 1 1 calc R
C47 C 0.6218(8) 0.5316(3) 0.8869(6) 0.080(2) Uani 1 1 d .
H47A H 0.6145 0.5142 0.9606 0.096 Uiso 1 1 calc R
H47B H 0.5435 0.5580 0.8559 0.096 Uiso 1 1 calc R
C48 C 0.7743(7) 0.5577(3) 0.9294(5) 0.082(2) Uani 1 1 d .
H48A H 0.8529 0.5318 0.9673 0.098 Uiso 1 1 calc R
H48B H 0.7852 0.5837 0.9952 0.098 Uiso 1 1 calc R
C49 C 0.7910(7) 0.5836(2) 0.8140(5) 0.0660(18) Uani 1 1 d .
H49A H 0.8917 0.5979 0.8415 0.079 Uiso 1 1 calc R
H49B H 0.7198 0.6122 0.7824 0.079 Uiso 1 1 calc R
C50 C 0.9091(6) 0.5429(2) 0.5626(5) 0.0503(16) Uani 1 1 d .
H50 H 0.9082 0.5611 0.4857 0.060 Uiso 1 1 calc R
C51 C 0.8759(6) 0.4868(2) 0.5258(6) 0.071(2) Uani 1 1 d .
H51A H 0.7760 0.4836 0.4567 0.086 Uiso 1 1 calc R
H51B H 0.8778 0.4670 0.5999 0.086 Uiso 1 1 calc R
C52 C 0.9930(8) 0.4643(3) 0.4799(6) 0.085(2) Uani 1 1 d .
H52A H 0.9741 0.4273 0.4611 0.102 Uiso 1 1 calc R
H52B H 0.9849 0.4818 0.4011 0.102 Uiso 1 1 calc R
C53 C 1.1509(7) 0.4720(3) 0.5858(6) 0.085(2) Uani 1 1 d .
H53A H 1.1616 0.4513 0.6612 0.102 Uiso 1 1 calc R
H53B H 1.2246 0.4597 0.5546 0.102 Uiso 1 1 calc R
C54 C 1.1817(6) 0.5290(2) 0.6252(6) 0.089(2) Uani 1 1 d .
H54A H 1.1820 0.5492 0.5526 0.107 Uiso 1 1 calc R
H54B H 1.2801 0.5322 0.6962 0.107 Uiso 1 1 calc R
C55 C 1.0624(6) 0.5503(2) 0.6672(6) 0.0705(19) Uani 1 1 d .
H55A H 1.0690 0.5324 0.7452 0.085 Uiso 1 1 calc R
H55B H 1.0802 0.5872 0.6871 0.085 Uiso 1 1 calc R
O7 O 0.7743(4) 0.77765(19) 0.2830(4) 0.0749(13) Uani 1 1 d .
H7 H 0.8473 0.7746 0.2645 0.112 Uiso 1 1 calc R
C56 C 0.6475(8) 0.7934(3) 0.1717(8) 0.108(3) Uani 1 1 d .
H56A H 0.5599 0.7941 0.1924 0.129 Uiso 1 1 calc R
H56B H 0.6290 0.7678 0.1033 0.129 Uiso 1 1 calc R
C57 C 0.6669(7) 0.8449(3) 0.1240(7) 0.119(3) Uani 1 1 d .
H57A H 0.6990 0.8695 0.1944 0.178 Uiso 1 1 calc R
H57B H 0.5729 0.8562 0.0577 0.178 Uiso 1 1 calc R
H57C H 0.7414 0.8428 0.0885 0.178 Uiso 1 1 calc R

loop_
_atom_site_aniso_label
_atom_site_aniso_U_11
_atom_site_aniso_U_22
_atom_site_aniso_U_33
_atom_site_aniso_U_23
_atom_site_aniso_U_13
_atom_site_aniso_U_12
O1 0.045(2) 0.082(3) 0.056(3) 0.013(2) 0.022(2) 0.003(3)
O2 0.082(3) 0.051(3) 0.061(3) -0.001(2) 0.040(2) 0.016(3)
O3 0.061(3) 0.064(3) 0.069(3) 0.013(2) 0.038(2) 0.019(2)
O4 0.055(3) 0.046(3) 0.085(3) -0.006(2) -0.001(2) 0.012(2)
O5 0.079(3) 0.081(3) 0.070(3) 0.013(3) 0.025(3) -0.006(3)
O6 0.053(3) 0.070(3) 0.070(3) 0.011(2) -0.001(2) -0.019(2)
N1 0.046(3) 0.040(3) 0.047(3) 0.005(3) 0.011(3) 0.000(3)
N2 0.037(3) 0.047(3) 0.039(3) 0.003(2) 0.010(2) 0.004(3)
C1 0.046(4) 0.037(4) 0.047(4) -0.005(3) 0.029(3) 0.000(3)
C2 0.050(4) 0.036(4) 0.048(4) 0.007(3) 0.020(3) 0.007(3)
C3 0.053(4) 0.044(4) 0.068(5) 0.004(3) 0.030(4) 0.004(3)
C4 0.051(5) 0.059(5) 0.091(6) -0.009(4) 0.020(4) 0.007(4)
C5 0.053(5) 0.065(5) 0.110(6) -0.010(5) 0.053(5) -0.007(4)
C6 0.071(4) 0.052(4) 0.080(5) 0.003(4) 0.052(4) 0.001(4)
C7 0.054(4) 0.039(4) 0.059(4) 0.006(3) 0.030(4) 0.007(3)
C8 0.050(4) 0.044(4) 0.050(4) 0.010(3) 0.028(4) 0.004(3)
C9 0.075(5) 0.071(5) 0.071(5) 0.015(4) 0.047(4) -0.001(4)
C10 0.089(6) 0.077(5) 0.057(5) 0.018(4) 0.030(5) 0.003(5)
C11 0.062(5) 0.064(5) 0.059(5) 0.014(4) 0.015(4) 0.009(4)
C12 0.052(4) 0.041(4) 0.051(4) -0.001(3) 0.024(3) -0.008(3)
C13 0.048(4) 0.032(4) 0.046(4) 0.006(3) 0.023(3) 0.007(3)
C14 0.028(3) 0.046(4) 0.042(4) -0.004(3) 0.014(3) -0.002(3)
C15 0.047(4) 0.046(4) 0.066(5) 0.004(4) 0.023(3) 0.008(3)
C16 0.066(5) 0.052(4) 0.069(5) -0.013(4) 0.028(4) 0.004(4)
C17 0.057(4) 0.078(5) 0.064(5) -0.018(4) 0.033(4) 0.012(4)
C18 0.059(4) 0.061(5) 0.055(4) -0.005(4) 0.031(3) -0.009(4)
C19 0.033(3) 0.061(4) 0.039(4) -0.004(3) 0.018(3) 0.002(3)
C20 0.036(3) 0.044(4) 0.043(4) 0.002(3) 0.012(3) -0.001(3)
C21 0.074(5) 0.061(5) 0.062(4) 0.002(4) 0.046(4) -0.009(4)
C22 0.075(5) 0.051(5) 0.057(4) 0.008(4) 0.028(4) -0.015(4)
C23 0.069(5) 0.039(4) 0.055(4) 0.000(3) 0.025(4) -0.003(3)
C24 0.046(4) 0.052(4) 0.045(4) 0.000(4) 0.020(3) 0.007(3)
C25 0.039(4) 0.038(4) 0.047(4) 0.001(3) 0.022(3) 0.004(3)
C26 0.042(4) 0.050(4) 0.072(5) -0.011(4) 0.027(3) -0.014(3)
C27 0.085(5) 0.067(5) 0.063(5) 0.022(4) 0.039(4) 0.019(4)
C28 0.074(5) 0.075(5) 0.120(6) 0.025(5) 0.049(5) 0.024(4)
C29 0.075(5) 0.071(5) 0.148(8) 0.004(5) 0.053(5) 0.027(4)
C30 0.111(6) 0.077(6) 0.139(8) -0.011(5) 0.083(6) 0.020(5)
C31 0.088(5) 0.074(5) 0.058(4) -0.003(4) 0.037(4) -0.002(4)
C32 0.054(4) 0.039(4) 0.050(4) -0.007(3) 0.018(3) -0.010(3)
C33 0.063(4) 0.042(4) 0.062(4) -0.003(3) 0.019(4) 0.000(3)
C34 0.069(5) 0.070(5) 0.059(4) -0.011(4) 0.013(4) 0.002(4)
C35 0.103(6) 0.034(4) 0.086(6) -0.011(4) 0.009(5) -0.008(4)
C36 0.115(6) 0.048(5) 0.089(6) 0.012(4) 0.037(5) -0.021(4)
C37 0.109(5) 0.046(4) 0.072(5) -0.005(4) 0.039(4) -0.018(4)
C38 0.050(4) 0.048(4) 0.035(4) 0.000(3) 0.007(3) -0.006(4)
C39 0.055(4) 0.054(4) 0.051(4) 0.013(3) 0.016(3) -0.004(3)
C40 0.132(7) 0.094(6) 0.142(7) -0.018(5) 0.122(6) -0.011(5)
C41 0.050(4) 0.043(4) 0.055(4) 0.001(3) 0.018(3) 0.011(3)
C42 0.112(6) 0.070(5) 0.087(6) 0.010(4) -0.004(5) -0.038(5)
C43 0.045(4) 0.051(4) 0.045(4) -0.006(3) 0.018(3) -0.005(4)
C44 0.048(4) 0.059(4) 0.043(4) 0.003(3) 0.016(3) 0.007(3)
C45 0.053(4) 0.053(4) 0.066(5) -0.011(3) 0.022(4) -0.007(3)
C46 0.066(5) 0.067(5) 0.095(5) 0.017(4) 0.040(4) 0.003(4)
C47 0.091(6) 0.093(6) 0.076(5) 0.031(4) 0.055(5) 0.029(5)
C48 0.083(5) 0.115(6) 0.053(5) 0.005(4) 0.033(4) 0.017(5)
C49 0.056(4) 0.083(5) 0.056(4) -0.014(4) 0.021(4) -0.018(4)
C50 0.038(4) 0.063(4) 0.057(4) -0.001(3) 0.027(3) 0.012(3)
C51 0.058(4) 0.070(5) 0.076(5) -0.030(4) 0.017(4) 0.001(4)
C52 0.090(6) 0.079(6) 0.087(5) -0.019(4) 0.036(5) 0.019(4)
C53 0.058(5) 0.087(6) 0.113(6) -0.009(5) 0.039(5) 0.024(4)
C54 0.050(4) 0.070(6) 0.140(7) -0.022(5) 0.033(4) 0.009(4)
C55 0.040(4) 0.061(4) 0.102(5) -0.029(4) 0.020(4) -0.001(4)
O7 0.056(3) 0.087(3) 0.084(3) 0.006(3) 0.030(2) -0.005(3)
C56 0.065(5) 0.087(7) 0.149(8) 0.010(5) 0.020(5) 0.013(5)
C57 0.088(6) 0.111(8) 0.123(7) 0.037(6) 0.008(5) 0.005(5)

loop_
_atom_type_symbol
_atom_type_description
_atom_type_scat_dispersion_real
_atom_type_scat_dispersion_imag
_atom_type_scat_source
C C 0.0033 0.0016 'International Tables Vol C Tables 4.2.6.8 and 6.1.1.4'
H H 0.0000 0.0000 'International Tables Vol C Tables 4.2.6.8 and 6.1.1.4'
N N 0.0061 0.0033 'International Tables Vol C Tables 4.2.6.8 and 6.1.1.4'
O O 0.0106 0.0060 'International Tables Vol C Tables 4.2.6.8 and 6.1.1.4'

loop_
_geom_angle_atom_site_label_1
_geom_angle_atom_site_label_2
_geom_angle_atom_site_label_3
_geom_angle
C12 O1 H1 109.5
C24 O2 H2 109.5
C40 O5 C39 116.0(5)
C42 O6 C41 116.3(4)
C38 N1 C32 120.2(5)
C38 N1 C26 123.6(5)
C32 N1 C26 116.2(4)
C43 N2 C50 125.2(5)
C43 N2 C44 117.9(5)
C50 N2 C44 116.8(4)
C2 C1 C25 112.5(4)
C2 C1 C13 101.5(4)
C25 C1 C13 115.8(4)
C2 C1 C14 113.6(4)
C25 C1 C14 101.0(4)
C13 C1 C14 113.0(4)
C3 C2 C7 121.1(6)
C3 C2 C1 128.1(5)
C7 C2 C1 110.7(5)
C2 C3 C4 118.7(6)
C2 C3 H3 120.7
C4 C3 H3 120.7
C5 C4 C3 121.0(6)
C5 C4 H4 119.5
C3 C4 H4 119.5
C4 C5 C6 121.0(6)
C4 C5 H5 119.5
C6 C5 H5 119.5
C5 C6 C7 117.6(5)
C5 C6 H6 121.2
C7 C6 H6 121.2
C2 C7 C6 120.6(5)
C2 C7 C8 108.5(5)
C6 C7 C8 130.9(6)
C13 C8 C9 120.6(5)
C13 C8 C7 109.2(5)
C9 C8 C7 130.1(6)
C10 C9 C8 117.7(6)
C10 C9 H9 121.1
C8 C9 H9 121.1
C9 C10 C11 122.1(6)
C9 C10 H10 118.9
C11 C10 H10 118.9
C12 C11 C10 119.7(6)
C12 C11 H11 120.1
C10 C11 H11 120.1
O1 C12 C11 122.6(5)
O1 C12 C13 117.9(5)
C11 C12 C13 119.5(5)
C8 C13 C12 120.3(5)
C8 C13 C1 109.9(5)
C12 C13 C1 129.7(5)
C15 C14 C19 120.5(5)
C15 C14 C1 129.0(5)
C19 C14 C1 110.4(5)
C16 C15 C14 119.8(6)
C16 C15 H15 120.1
C14 C15 H15 120.1
C15 C16 C17 119.3(6)
C15 C16 H16 120.3
C17 C16 H16 120.3
C18 C17 C16 121.7(6)
C18 C17 H17 119.1
C16 C17 H17 119.1
C17 C18 C19 119.0(6)
C17 C18 H18 120.5
C19 C18 H18 120.5
C14 C19 C18 119.6(5)
C14 C19 C20 109.0(5)
C18 C19 C20 131.4(6)
C21 C20 C25 120.3(5)
C21 C20 C19 130.9(5)
C25 C20 C19 108.7(5)
C20 C21 C22 118.6(5)
C20 C21 H21 120.7
C22 C21 H21 120.7
C23 C22 C21 120.7(5)
C23 C22 H22 119.7
C21 C22 H22 119.7
C24 C23 C22 119.8(5)
C24 C23 H23 120.1
C22 C23 H23 120.1
C25 C24 O2 117.6(5)
C25 C24 C23 119.8(5)
O2 C24 C23 122.6(5)
C24 C25 C20 120.9(5)
C24 C25 C1 127.9(5)
C20 C25 C1 110.8(5)
C27 C26 N1 111.9(5)
C27 C26 C31 111.3(5)
N1 C26 C31 113.1(5)
C27 C26 H26 106.7
N1 C26 H26 106.7
C31 C26 H26 106.7
C26 C27 C28 111.2(5)
C26 C27 H27A 109.4
C28 C27 H27A 109.4
C26 C27 H27B 109.4
C28 C27 H27B 109.4
H27A C27 H27B 108.0
C29 C28 C27 110.2(5)
C29 C28 H28A 109.6
C27 C28 H28A 109.6
C29 C28 H28B 109.6
C27 C28 H28B 109.6
H28A C28 H28B 108.1
C28 C29 C30 111.7(6)
C28 C29 H29A 109.3
C30 C29 H29A 109.3
C28 C29 H29B 109.3
C30 C29 H29B 109.3
H29A C29 H29B 107.9
C29 C30 C31 111.3(6)
C29 C30 H30A 109.4
C31 C30 H30A 109.4
C29 C30 H30B 109.4
C31 C30 H30B 109.4
H30A C30 H30B 108.0
C26 C31 C30 110.8(5)
C26 C31 H31A 109.5
C30 C31 H31A 109.5
C26 C31 H31B 109.5
C30 C31 H31B 109.5
H31A C31 H31B 108.1
N1 C32 C33 113.7(5)
N1 C32 C37 113.5(4)
C33 C32 C37 110.3(5)
N1 C32 H32 106.2
C33 C32 H32 106.2
C37 C32 H32 106.2
C34 C33 C32 111.0(5)
C34 C33 H33A 109.4
C32 C33 H33A 109.4
C34 C33 H33B 109.4
C32 C33 H33B 109.4
H33A C33 H33B 108.0
C33 C34 C35 111.0(5)
C33 C34 H34A 109.4
C35 C34 H34A 109.4
C33 C34 H34B 109.4
C35 C34 H34B 109.4
H34A C34 H34B 108.0
C36 C35 C34 111.7(5)
C36 C35 H35A 109.3
C34 C35 H35A 109.3
C36 C35 H35B 109.3
C34 C35 H35B 109.3
H35A C35 H35B 107.9
C35 C36 C37 110.7(6)
C35 C36 H36A 109.5
C37 C36 H36A 109.5
C35 C36 H36B 109.5
C37 C36 H36B 109.5
H36A C36 H36B 108.1
C36 C37 C32 109.9(5)
C36 C37 H37A 109.7
C32 C37 H37A 109.7
C36 C37 H37B 109.7
C32 C37 H37B 109.7
H37A C37 H37B 108.2
O4 C38 N1 122.9(5)
O4 C38 C39 119.5(5)
N1 C38 C39 117.6(5)
O5 C39 C41 112.7(5)
O5 C39 C38 112.0(5)
C41 C39 C38 110.0(5)
O5 C39 H39 107.3
C41 C39 H39 107.3
C38 C39 H39 107.3
O5 C40 H40A 109.5
O5 C40 H40B 109.5
H40A C40 H40B 109.5
O5 C40 H40C 109.5
H40A C40 H40C 109.5
H40B C40 H40C 109.5
O6 C41 C39 103.4(4)
O6 C41 C43 110.2(4)
C39 C41 C43 106.1(5)
O6 C41 H41 112.2
C39 C41 H41 112.2
C43 C41 H41 112.2
O6 C42 H42A 109.5
O6 C42 H42B 109.5
H42A C42 H42B 109.5
O6 C42 H42C 109.5
H42A C42 H42C 109.5
H42B C42 H42C 109.5
O3 C43 N2 121.8(5)
O3 C43 C41 116.8(5)
N2 C43 C41 121.4(6)
N2 C44 C45 114.6(4)
N2 C44 C49 111.6(5)
C45 C44 C49 111.4(4)
N2 C44 H44 106.2
C45 C44 H44 106.2
C49 C44 H44 106.2
C44 C45 C46 110.1(5)
C44 C45 H45A 109.6
C46 C45 H45A 109.6
C44 C45 H45B 109.6
C46 C45 H45B 109.6
H45A C45 H45B 108.1
C47 C46 C45 111.5(5)
C47 C46 H46A 109.3
C45 C46 H46A 109.3
C47 C46 H46B 109.3
C45 C46 H46B 109.3
H46A C46 H46B 108.0
C46 C47 C48 111.1(5)
C46 C47 H47A 109.4
C48 C47 H47A 109.4
C46 C47 H47B 109.4
C48 C47 H47B 109.4
H47A C47 H47B 108.0
C47 C48 C49 110.5(5)
C47 C48 H48A 109.6
C49 C48 H48A 109.6
C47 C48 H48B 109.6
C49 C48 H48B 109.6
H48A C48 H48B 108.1
C48 C49 C44 110.8(5)
C48 C49 H49A 109.5
C44 C49 H49A 109.5
C48 C49 H49B 109.5
C44 C49 H49B 109.5
H49A C49 H49B 108.1
N2 C50 C55 112.0(5)
N2 C50 C51 112.3(5)
C55 C50 C51 112.1(5)
N2 C50 H50 106.7
C55 C50 H50 106.7
C51 C50 H50 106.7
C50 C51 C52 110.3(5)
C50 C51 H51A 109.6
C52 C51 H51A 109.6
C50 C51 H51B 109.6
C52 C51 H51B 109.6
H51A C51 H51B 108.1
C53 C52 C51 109.6(5)
C53 C52 H52A 109.8
C51 C52 H52A 109.8
C53 C52 H52B 109.8
C51 C52 H52B 109.8
H52A C52 H52B 108.2
C54 C53 C52 111.7(5)
C54 C53 H53A 109.3
C52 C53 H53A 109.3
C54 C53 H53B 109.3
C52 C53 H53B 109.3
H53A C53 H53B 107.9
C53 C54 C55 110.5(5)
C53 C54 H54A 109.5
C55 C54 H54A 109.5
C53 C54 H54B 109.5
C55 C54 H54B 109.5
H54A C54 H54B 108.1
C50 C55 C54 110.7(5)
C50 C55 H55A 109.5
C54 C55 H55A 109.5
C50 C55 H55B 109.5
C54 C55 H55B 109.5
H55A C55 H55B 108.1
C56 O7 H7 109.5
O7 C56 C57 112.7(6)
O7 C56 H56A 109.0
C57 C56 H56A 109.0
O7 C56 H56B 109.0
C57 C56 H56B 109.0
H56A C56 H56B 107.8
C56 C57 H57A 109.5
C56 C57 H57B 109.5
H57A C57 H57B 109.5
C56 C57 H57C 109.5
H57A C57 H57C 109.5
H57B C57 H57C 109.5

loop_
_geom_bond_atom_site_label_1
_geom_bond_atom_site_label_2
_geom_bond_distance
O1 C12 1.365(6)
O1 H1 0.8200
O2 C24 1.372(6)
O2 H2 0.8200
O3 C43 1.244(6)
O4 C38 1.213(6)
O5 C40 1.391(6)
O5 C39 1.394(6)
O6 C42 1.387(6)
O6 C41 1.431(6)
N1 C38 1.347(6)
N1 C32 1.463(6)
N1 C26 1.496(6)
N2 C43 1.340(6)
N2 C50 1.482(6)
N2 C44 1.491(6)
C1 C2 1.516(7)
C1 C25 1.526(7)
C1 C13 1.530(6)
C1 C14 1.530(6)
C2 C3 1.364(6)
C2 C7 1.383(7)
C3 C4 1.384(7)
C3 H3 0.9300
C4 C5 1.370(7)
C4 H4 0.9300
C5 C6 1.390(7)
C5 H5 0.9300
C6 C7 1.397(7)
C6 H6 0.9300
C7 C8 1.464(7)
C8 C13 1.379(6)
C8 C9 1.396(7)
C9 C10 1.376(7)
C9 H9 0.9300
C10 C11 1.383(7)
C10 H10 0.9300
C11 C12 1.370(7)
C11 H11 0.9300
C12 C13 1.392(6)
C14 C15 1.381(7)
C14 C19 1.389(6)
C15 C16 1.370(7)
C15 H15 0.9300
C16 C17 1.389(7)
C16 H16 0.9300
C17 C18 1.363(7)
C17 H17 0.9300
C18 C19 1.390(7)
C18 H18 0.9300
C19 C20 1.462(7)
C20 C21 1.381(7)
C20 C25 1.388(6)
C21 C22 1.394(7)
C21 H21 0.9300
C22 C23 1.387(7)
C22 H22 0.9300
C23 C24 1.381(7)
C23 H23 0.9300
C24 C25 1.362(7)
C26 C27 1.496(7)
C26 C31 1.516(7)
C26 H26 0.9800
C27 C28 1.528(7)
C27 H27A 0.9700
C27 H27B 0.9700
C28 C29 1.514(8)
C28 H28A 0.9700
C28 H28B 0.9700
C29 C30 1.516(8)
C29 H29A 0.9700
C29 H29B 0.9700
C30 C31 1.527(7)
C30 H30A 0.9700
C30 H30B 0.9700
C31 H31A 0.9700
C31 H31B 0.9700
C32 C33 1.529(6)
C32 C37 1.535(6)
C32 H32 0.9800
C33 C34 1.515(7)
C33 H33A 0.9700
C33 H33B 0.9700
C34 C35 1.516(7)
C34 H34A 0.9700
C34 H34B 0.9700
C35 C36 1.510(8)
C35 H35A 0.9700
C35 H35B 0.9700
C36 C37 1.533(7)
C36 H36A 0.9700
C36 H36B 0.9700
C37 H37A 0.9700
C37 H37B 0.9700
C38 C39 1.532(7)
C39 C41 1.524(6)
C39 H39 0.9800
C40 H40A 0.9600
C40 H40B 0.9600
C40 H40C 0.9600
C41 C43 1.555(7)
C41 H41 0.9800
C42 H42A 0.9600
C42 H42B 0.9600
C42 H42C 0.9600
C44 C45 1.514(6)
C44 C49 1.529(7)
C44 H44 0.9800
C45 C46 1.519(7)
C45 H45A 0.9700
C45 H45B 0.9700
C46 C47 1.493(7)
C46 H46A 0.9700
C46 H46B 0.9700
C47 C48 1.514(7)
C47 H47A 0.9700
C47 H47B 0.9700
C48 C49 1.527(7)
C48 H48A 0.9700
C48 H48B 0.9700
C49 H49A 0.9700
C49 H49B 0.9700
C50 C55 1.490(6)
C50 C51 1.493(7)
C50 H50 0.9800
C51 C52 1.539(7)
C51 H51A 0.9700
C51 H51B 0.9700
C52 C53 1.527(8)
C52 H52A 0.9700
C52 H52B 0.9700
C53 C54 1.518(8)
C53 H53A 0.9700
C53 H53B 0.9700
C54 C55 1.520(7)
C54 H54A 0.9700
C54 H54B 0.9700
C55 H55A 0.9700
C55 H55B 0.9700
O7 C56 1.415(7)
O7 H7 0.8200
C56 C57 1.465(8)
C56 H56A 0.9700
C56 H56B 0.9700
C57 H57A 0.9600
C57 H57B 0.9600
C57 H57C 0.9600

loop_
_geom_torsion_atom_site_label_1
_geom_torsion_atom_site_label_2
_geom_torsion_atom_site_label_3
_geom_torsion_atom_site_label_4
_geom_torsion
C25 C1 C2 C3 -50.2(7)
C13 C1 C2 C3 -174.7(5)
C14 C1 C2 C3 63.8(7)
C25 C1 C2 C7 126.9(5)
C13 C1 C2 C7 2.5(6)
C14 C1 C2 C7 -119.0(5)
C7 C2 C3 C4 -0.8(8)
C1 C2 C3 C4 176.1(5)
C2 C3 C4 C5 1.5(9)
C3 C4 C5 C6 -0.4(10)
C4 C5 C6 C7 -1.3(9)
C3 C2 C7 C6 -1.1(8)
C1 C2 C7 C6 -178.4(5)
C3 C2 C7 C8 177.1(5)
C1 C2 C7 C8 -0.3(6)
C5 C6 C7 C2 2.1(8)
C5 C6 C7 C8 -175.6(6)
C2 C7 C8 C13 -2.4(6)
C6 C7 C8 C13 175.5(6)
C2 C7 C8 C9 -179.1(6)
C6 C7 C8 C9 -1.2(10)
C13 C8 C9 C10 0.9(8)
C7 C8 C9 C10 177.3(6)
C8 C9 C10 C11 -0.3(10)
C9 C10 C11 C12 -0.2(10)
C10 C11 C12 O1 -178.5(5)
C10 C11 C12 C13 0.1(9)
C9 C8 C13 C12 -1.0(8)
C7 C8 C13 C12 -178.1(5)
C9 C8 C13 C1 -178.9(5)
C7 C8 C13 C1 4.0(6)
O1 C12 C13 C8 179.2(5)
C11 C12 C13 C8 0.5(8)
O1 C12 C13 C1 -3.4(8)
C11 C12 C13 C1 177.9(5)
C2 C1 C13 C8 -4.0(5)
C25 C1 C13 C8 -126.1(5)
C14 C1 C13 C8 118.0(5)
C2 C1 C13 C12 178.4(5)
C25 C1 C13 C12 56.2(7)
C14 C1 C13 C12 -59.6(7)
C2 C1 C14 C15 57.5(7)
C25 C1 C14 C15 178.3(5)
C13 C1 C14 C15 -57.4(7)
C2 C1 C14 C19 -121.2(5)
C25 C1 C14 C19 -0.4(5)
C13 C1 C14 C19 123.9(5)
C19 C14 C15 C16 -1.8(8)
C1 C14 C15 C16 179.6(5)
C14 C15 C16 C17 1.2(9)
C15 C16 C17 C18 -0.1(10)
C16 C17 C18 C19 -0.4(9)
C15 C14 C19 C18 1.3(8)
C1 C14 C19 C18 -179.8(5)
C15 C14 C19 C20 -177.5(5)
C1 C14 C19 C20 1.3(6)
C17 C18 C19 C14 -0.2(8)
C17 C18 C19 C20 178.3(5)
C14 C19 C20 C21 172.7(6)
C18 C19 C20 C21 -5.9(10)
C14 C19 C20 C25 -1.7(6)
C18 C19 C20 C25 179.6(6)
C25 C20 C21 C22 -0.4(8)
C19 C20 C21 C22 -174.3(5)
C20 C21 C22 C23 -0.3(8)
C21 C22 C23 C24 1.1(9)
C22 C23 C24 C25 -1.3(8)
C22 C23 C24 O2 178.8(5)
O2 C24 C25 C20 -179.4(5)
C23 C24 C25 C20 0.7(8)
O2 C24 C25 C1 -6.7(8)
C23 C24 C25 C1 173.4(5)
C21 C20 C25 C24 0.2(8)
C19 C20 C25 C24 175.3(5)
C21 C20 C25 C1 -173.7(5)
C19 C20 C25 C1 1.5(6)
C2 C1 C25 C24 -52.5(7)
C13 C1 C25 C24 63.6(7)
C14 C1 C25 C24 -174.0(5)
C2 C1 C25 C20 120.8(5)
C13 C1 C25 C20 -123.1(5)
C14 C1 C25 C20 -0.7(5)
C38 N1 C26 C27 115.7(6)
C32 N1 C26 C27 -63.4(6)
C38 N1 C26 C31 -117.6(6)
C32 N1 C26 C31 63.3(6)
N1 C26 C27 C28 -174.9(5)
C31 C26 C27 C28 57.5(7)
C26 C27 C28 C29 -56.8(7)
C27 C28 C29 C30 55.5(8)
C28 C29 C30 C31 -54.9(8)
C27 C26 C31 C30 -56.0(7)
N1 C26 C31 C30 177.0(5)
C29 C30 C31 C26 54.4(7)
C38 N1 C32 C33 -61.1(6)
C26 N1 C32 C33 118.0(5)
C38 N1 C32 C37 66.1(7)
C26 N1 C32 C37 -114.7(5)
N1 C32 C33 C34 -174.1(4)
C37 C32 C33 C34 57.1(6)
C32 C33 C34 C35 -55.8(7)
C33 C34 C35 C36 55.8(7)
C34 C35 C36 C37 -56.6(7)
C35 C36 C37 C32 57.2(7)
N1 C32 C37 C36 173.7(5)
C33 C32 C37 C36 -57.4(7)
C32 N1 C38 O4 -3.7(8)
C26 N1 C38 O4 177.2(5)
C32 N1 C38 C39 174.8(4)
C26 N1 C38 C39 -4.2(8)
C40 O5 C39 C41 75.7(6)
C40 O5 C39 C38 -48.9(7)
O4 C38 C39 O5 100.7(6)
N1 C38 C39 O5 -77.9(7)
O4 C38 C39 C41 -25.4(7)
N1 C38 C39 C41 156.0(5)
C42 O6 C41 C39 177.8(5)
C42 O6 C41 C43 64.7(7)
O5 C39 C41 O6 61.3(6)
C38 C39 C41 O6 -173.0(5)
O5 C39 C41 C43 177.3(5)
C38 C39 C41 C43 -57.0(6)
C50 N2 C43 O3 176.2(5)
C44 N2 C43 O3 -0.7(7)
C50 N2 C43 C41 -5.7(7)
C44 N2 C43 C41 177.4(5)
O6 C41 C43 O3 67.1(6)
C39 C41 C43 O3 -44.3(7)
O6 C41 C43 N2 -111.1(5)
C39 C41 C43 N2 137.5(5)
C43 N2 C44 C45 64.8(6)
C50 N2 C44 C45 -112.3(5)
C43 N2 C44 C49 -62.9(6)
C50 N2 C44 C49 119.9(5)
N2 C44 C45 C46 176.7(5)
C49 C44 C45 C46 -55.5(6)
C44 C45 C46 C47 57.1(7)
C45 C46 C47 C48 -58.1(7)
C46 C47 C48 C49 56.9(7)
C47 C48 C49 C44 -55.1(7)
N2 C44 C49 C48 -175.4(5)
C45 C44 C49 C48 55.2(7)
C43 N2 C50 C55 115.3(5)
C44 N2 C50 C55 -67.8(6)
C43 N2 C50 C51 -117.5(5)
C44 N2 C50 C51 59.3(6)
N2 C50 C51 C52 174.5(5)
C55 C50 C51 C52 -58.4(7)
C50 C51 C52 C53 56.1(7)
C51 C52 C53 C54 -55.5(8)
C52 C53 C54 C55 55.6(8)
N2 C50 C55 C54 -174.6(5)
C51 C50 C55 C54 58.1(7)
C53 C54 C55 C50 -55.8(7)

loop_
_cod_related_entry_id
_cod_related_entry_code
_cod_related_entry_database
1 21200238 ChemSpider
